data_4508227
loop_
_publ_author_name
'Braun, Doris E.'
'Bhardwaj, Rajni M.'
'Arlin, Jean-Baptiste'
'Florence, Alastair J.'
'Kahlenberg, Volker'
'Griesser, Ulrich J.'
'Tocher, Derek A.'
'Price, Sarah L.'

_publ_section_title
;
 Absorbing a Little Water: The Structural, Thermodynamic, and Kinetic
 Relationship between Pyrogallol and Its Tetarto-Hydrate.
;
_journal_issue 9
_journal_name_full 'Crystal growth &amp; design'
_journal_page_first 4071
_journal_page_last 4083
_journal_paper_doi 10.1021/cg4009015
_journal_volume 13
_journal_year 2013
_chemical_formula_moiety '4(C6 H6 O3), H2 O'
_chemical_formula_sum 'C24 H26 O13'
_chemical_formula_weight 522.45
_chemical_name_common pyrogallol_tetartohydrate
_chemical_name_systematic
; 
 1,2,3-trihydroxybenzene
;
_space_group_IT_number 86
_symmetry_cell_setting tetragonal
_symmetry_space_group_name_Hall '-P 4bc'
_symmetry_space_group_name_H-M 'P 42/n :2'
_cell_angle_alpha 90
_cell_angle_beta 90
_cell_angle_gamma 90
_cell_formula_units_Z 4
_cell_length_a 24.6058(6)
_cell_length_b 24.6058(6)
_cell_length_c 3.8524(3)
_cell_measurement_temperature 298(2)
_cell_measurement_wavelength 1.54056
_cell_volume 2332.4(2)
_diffrn_ambient_temperature 298(2)
_diffrn_radiation_wavelength 1.54056
_exptl_crystal_colour colourless
_exptl_crystal_density_diffrn 1.494
_exptl_crystal_density_method 'Not Measured'
_exptl_crystal_preparation
; 
to be added Pyragallol tetrato hydrate crystals were obtained by cooling 
crystallisation from ethanol
the powder produced was loaded in a 1.0 mm borosilicate glass capillary,
mounted on Bruker AXS D8 X-ray powder diffractometer equipped with 
primary monochromator (CuKa1, l = 1.54056A) and a 
Lynxeye position sensitive detector. Collection was made at room temperature.   
;
_pd_proc_ls_prof_R_factor 0.050
_pd_proc_ls_prof_wR_expected 0.018
_pd_proc_ls_prof_wR_factor 0.055
_refine_ls_goodness_of_fit_all 3.05
_cod_data_source_file cg4009015_si_003.cif
_cod_data_source_block Pyrogallol_tetarto_hydrate_powder_structure
_cod_depositor_comments
;
The following automatic conversions were performed:

'_symmetry_cell_setting' value 'Tetragonal' changed to 'tetragonal'
according to /home/saulius/struct/CIF-dictionaries/cif_core.dic
dictionary named 'cif_core.dic' version 2.4.2 from 2011-04-26.

Automatic conversion script
Id: cif_fix_values 1891 2012-01-12 08:04:46Z andrius 
;
_cod_original_cell_volume 2332.4(3)
_cod_original_sg_symbol_H-M 'P 42/n'
_cod_database_code 4508227

loop_
_symmetry_equiv_pos_site_id
_symmetry_equiv_pos_as_xyz
1 x,y,z
2 -y,1/2+x,1/2+z
3 1/2-x,1/2-y,z
4 1/2+y,-x,1/2+z
5 -x,-y,-z
6 y,1/2-x,1/2-z
7 1/2+x,1/2+y,-z
8 1/2-y,x,1/2-z

loop_
_atom_site_label
_atom_site_type_symbol
_atom_site_thermal_displace_type
_atom_site_fract_x
_atom_site_fract_y
_atom_site_fract_z
_atom_site_occupancy
_atom_site_U_iso_or_equiv
O1Z O Uiso 0.54649(8) 0.89245(11) 0.2692(7) 1.000 0.0380
O2Z O Uiso 0.59575(8) 0.98335(7) 0.5055(7) 1.000 0.0380
O3Z O Uiso 0.69999(9) 0.98169(10) 0.7375(6) 1.000 0.0380
C1Z C Uiso 0.59960(8) 0.88669(7) 0.3806(5) 1.000 0.0380
C2Z C Uiso 0.62324(7) 0.93467(7) 0.5008(4) 1.000 0.0380
C3Z C Uiso 0.67681(7) 0.93459(8) 0.6206(4) 1.000 0.0380
C4Z C Uiso 0.70655(8) 0.88633(10) 0.6220(7) 1.000 0.0380
C5Z C Uiso 0.68253(11) 0.83858(8) 0.5014(9) 1.000 0.0380
C6Z C Uiso 0.62894(11) 0.83827(7) 0.3809(7) 1.000 0.0380
O4Z O Uiso 0.35513(8) 0.93835(10) 0.8957(8) 1.000 0.0380
O5Z O Uiso 0.45733(8) 0.90946(8) 0.7175(6) 1.000 0.0380
O6Z O Uiso 0.49684(9) 0.80878(9) 0.8591(6) 1.000 0.0380
C7Z C Uiso 0.37079(6) 0.88605(9) 0.9810(5) 1.000 0.0380
C8Z C Uiso 0.42387(6) 0.87308(7) 0.8844(4) 1.000 0.0380
C9Z C Uiso 0.44484(8) 0.82150(7) 0.9547(4) 1.000 0.0380
C10Z C Uiso 0.41268(11) 0.78303(8) 1.1238(5) 1.000 0.0380
C11Z C Uiso 0.35968(11) 0.79641(11) 1.2195(6) 1.000 0.0380
C12Z C Uiso 0.33833(8) 0.84793(11) 1.1501(6) 1.000 0.0380
O7Z O Uiso 0.5068(3) 0.0042(3) 0.8511(15) 0.500 0.0380
H1Z H Uiso 0.53425(10) 0.86002(12) 0.1947(8) 1.000 0.0456
H2Z H Uiso 0.56225(8) 0.97700(9) 0.4210(8) 1.000 0.0456
H3Z H Uiso 0.67468(11) 1.00790(8) 0.7171(7) 1.000 0.0456
H4Z H Uiso 0.74293(9) 0.88701(12) 0.7045(9) 1.000 0.0456
H5Z H Uiso 0.70277(14) 0.80570(9) 0.5023(12) 1.000 0.0456
H6Z H Uiso 0.61263(14) 0.80571(7) 0.2989(9) 1.000 0.0456
H7Z H Uiso 0.50760(11) 0.77498(10) 0.9159(8) 1.000 0.0456
H8Z H Uiso 0.48997(8) 0.89444(10) 0.6740(6) 1.000 0.0456
H9Z H Uiso 0.38221(10) 0.95622(8) 0.7879(8) 1.000 0.0456
H10Z H Uiso 0.42761(14) 0.74815(8) 1.1696(7) 1.000 0.0456
H11Z H Uiso 0.33776(13) 0.77022(13) 1.3346(8) 1.000 0.0456
H12Z H Uiso 0.30222(8) 0.85700(14) 1.2154(8) 1.000 0.0456

loop_
_geom_angle_atom_site_label_1
_geom_angle_atom_site_label_2
_geom_angle_atom_site_label_3
_geom_angle
_geom_angle_publ_flag
C1Z O1Z H1Z 108.9(3) no
C2Z O2Z H2Z 107.1(2) no
C3Z O3Z H3Z 106.9(3) no
C7Z O4Z H9Z 111.0(2) no
C8Z O5Z H8Z 110.7(2) no
C9Z O6Z H7Z 114.9(3) no
O1Z C1Z C6Z 125.3(2) yes
O1Z C1Z C2Z 114.22(18) yes
C2Z C1Z C6Z 120.49(19) no
C1Z C2Z C3Z 120.13(17) no
O2Z C2Z C3Z 117.45(17) yes
O2Z C2Z C1Z 122.42(17) yes
C2Z C3Z C4Z 119.84(18) no
O3Z C3Z C4Z 120.08(18) yes
O3Z C3Z C2Z 120.07(18) yes
C3Z C4Z C5Z 119.57(19) no
C4Z C5Z C6Z 120.99(19) no
C1Z C6Z C5Z 118.98(18) no
C3Z C4Z H4Z 118.7(3) no
C5Z C4Z H4Z 121.7(3) no
C4Z C5Z H5Z 119.6(3) no
C6Z C5Z H5Z 119.4(3) no
C5Z C6Z H6Z 120.9(3) no
C1Z C6Z H6Z 120.1(3) no
O4Z C7Z C12Z 125.29(18) yes
O4Z C7Z C8Z 114.23(17) yes
C8Z C7Z C12Z 120.48(19) no
O5Z C8Z C7Z 122.42(17) yes
O5Z C8Z C9Z 117.44(15) yes
C7Z C8Z C9Z 120.14(16) no
C8Z C9Z C10Z 119.84(18) no
O6Z C9Z C8Z 120.09(17) yes
O6Z C9Z C10Z 120.07(19) yes
C9Z C10Z C11Z 119.6(2) no
C10Z C11Z C12Z 121.0(2) no
C7Z C12Z C11Z 119.0(2) no
C9Z C10Z H10Z 118.7(3) no
C11Z C10Z H10Z 121.7(3) no
C10Z C11Z H11Z 119.6(3) no
C12Z C11Z H11Z 119.4(3) no
C7Z C12Z H12Z 120.1(3) no
C11Z C12Z H12Z 120.9(3) no

loop_
_geom_bond_atom_site_label_1
_geom_bond_atom_site_label_2
_geom_bond_distance
_geom_bond_publ_flag
O1Z C1Z 1.383(3) yes
O2Z C2Z 1.376(2) yes
O3Z C3Z 1.368(3) yes
O1Z H1Z 0.900(4) no
O2Z H2Z 0.900(3) no
O3Z H3Z 0.900(3) no
O4Z C7Z 1.383(3) yes
O5Z C8Z 1.376(3) yes
O6Z C9Z 1.368(3) yes
O4Z H9Z 0.900(3) no
O5Z H8Z 0.900(3) no
O6Z H7Z 0.900(3) no
C1Z C6Z 1.393(3) no
C1Z C2Z 1.395(2) no
C2Z C3Z 1.397(2) no
C3Z C4Z 1.395(3) no
C4Z C5Z 1.395(3) no
C5Z C6Z 1.398(4) no
C4Z H4Z 0.950(3) no
C5Z H5Z 0.950(3) no
C6Z H6Z 0.950(3) no
C7Z C12Z 1.394(3) no
C7Z C8Z 1.395(2) no
C8Z C9Z 1.397(2) no
C9Z C10Z 1.395(3) no
C10Z C11Z 1.395(4) no
C11Z C12Z 1.398(4) no
C10Z H10Z 0.950(3) no
C11Z H11Z 0.950(4) no
C12Z H12Z 0.950(3) no

loop_
_geom_contact_atom_site_label_1
_geom_contact_atom_site_label_2
_geom_contact_distance
_geom_contact_site_symmetry_2
_geom_contact_publ_flag
O1Z O2Z 2.702(3) . no
O1Z O5Z 3.083(3) 1_554 no
O1Z O5Z 2.823(3) . no
O1Z O6Z 2.868(3) 1_554 no
O1Z C8Z 3.395(3) 1_554 no
O1Z C9Z 3.282(3) 1_554 no
O1Z O7Z 2.899(8) 5_666 no
O2Z O4Z 2.750(3) 5_676 no
O2Z O4Z 3.240(4) 5_677 no
O2Z O7Z 2.613(7) 1_565 no
O2Z O1Z 2.702(3) . no
O2Z O3Z 2.717(3) . no
O2Z O5Z 3.066(3) 5_676 no
O2Z O7Z 2.889(7) 5_666 no
O3Z O6Z 2.754(3) 6_566 no
O3Z O4Z 2.776(3) 5_677 no
O3Z O2Z 2.717(3) . no
O4Z O3Z 2.776(3) 5_677 no
O4Z O2Z 3.240(4) 5_677 no
O4Z O5Z 2.702(3) . no
O4Z O2Z 2.750(3) 5_676 no
O5Z O2Z 3.066(3) 5_676 no
O5Z O7Z 3.177(7) 5_666 no
O5Z O7Z 2.838(7) 5_667 no
O5Z O7Z 2.680(8) 1_565 no
O5Z O1Z 3.083(3) 1_556 no
O5Z O1Z 2.823(3) . no
O5Z O6Z 2.717(3) . no
O5Z O4Z 2.702(3) . no
O6Z O3Z 2.754(3) 8_656 no
O6Z O1Z 2.868(3) 1_556 no
O6Z O5Z 2.717(3) . no
O7Z O2Z 2.613(7) 1_545 no
O7Z O2Z 2.889(7) 5_666 no
O7Z O5Z 2.838(7) 5_667 no
O7Z O5Z 2.680(8) 1_545 no
O7Z O5Z 3.177(7) 5_666 no
O7Z O1Z 2.899(8) 5_666 no
O1Z H8Z 2.682(3) 1_554 no
O1Z H2Z 2.196(4) . no
O1Z H8Z 2.090(3) . no
O2Z H3Z 2.191(3) . no
O2Z H9Z 1.945(3) 5_676 no
O3Z H7Z 1.955(3) 6_566 no
O4Z H3Z 2.804(4) 5_676 no
O4Z H3Z 2.124(4) 5_677 no
O4Z H10Z 2.699(3) 2_654 no
O5Z H2Z 2.885(3) 5_676 no
O5Z H1Z 2.906(4) 1_556 no
O5Z H9Z 2.194(3) . no
O6Z H1Z 2.027(4) 1_556 no
O6Z H8Z 2.232(3) . no
O7Z H8Z 2.816(8) 1_545 no
O7Z H2Z 2.049(7) 5_666 no
O7Z H2Z 2.670(7) 1_546 no
O7Z H2Z 2.248(7) 1_545 no
C7Z C12Z 3.430(3) 1_554 no
C8Z C12Z 3.580(3) 1_554 no
C8Z O1Z 3.395(3) 1_556 no
C8Z C11Z 3.552(3) 1_554 no
C9Z C11Z 3.577(3) 1_554 no
C9Z O1Z 3.282(3) 1_556 no
C9Z C10Z 3.431(3) 1_554 no
C10Z C9Z 3.431(3) 1_556 no
C11Z C8Z 3.552(3) 1_556 no
C11Z C9Z 3.577(3) 1_556 no
C12Z C7Z 3.430(3) 1_556 no
C12Z C8Z 3.580(3) 1_556 no
C1Z H8Z 2.931(3) . no
C2Z H9Z 2.909(3) 5_676 no
C3Z H7Z 2.807(3) 6_566 no
C4Z H6Z 2.930(3) 6_565 no
C6Z H4Z 2.865(3) 8_656 no
C7Z H3Z 3.068(3) 5_677 no
C8Z H1Z 2.985(3) 1_556 no
C9Z H1Z 2.568(3) 1_556 no
C10Z H12Z 2.959(3) 4_464 no
C11Z H12Z 3.089(4) 4_465 no
C12Z H11Z 2.945(4) 2_654 no
H1Z O5Z 2.906(4) 1_554 no
H1Z H7Z 2.442(4) 1_554 no
H1Z H8Z 2.435(4) 1_554 no
H1Z H8Z 2.305(4) . no
H1Z O6Z 2.027(4) 1_554 no
H1Z C8Z 2.985(3) 1_554 no
H1Z C9Z 2.568(3) 1_554 no
H1Z H6Z 2.380(4) . no
H2Z O7Z 2.670(7) 1_564 no
H2Z O7Z 2.049(7) 5_666 no
H2Z O5Z 2.885(3) 5_676 no
H2Z O1Z 2.196(4) . no
H2Z H9Z 2.284(3) 5_676 no
H2Z O7Z 2.248(7) 1_565 no
H3Z H9Z 2.554(4) 5_676 no
H3Z C7Z 3.068(3) 5_677 no
H3Z O2Z 2.191(3) . no
H3Z O4Z 2.804(4) 5_676 no
H3Z O4Z 2.124(4) 5_677 no
H3Z H9Z 2.525(4) 5_677 no
H3Z H7Z 2.549(4) 6_566 no
H4Z C6Z 2.865(3) 6_566 no
H4Z H6Z 2.459(4) 6_566 no
H4Z H6Z 2.479(4) 6_565 no
H6Z C4Z 2.930(3) 8_655 no
H6Z H4Z 2.459(4) 8_656 no
H6Z H1Z 2.380(4) . no
H6Z H4Z 2.479(4) 8_655 no
H7Z H1Z 2.442(4) 1_556 no
H7Z H3Z 2.549(4) 8_656 no
H7Z C3Z 2.807(3) 8_656 no
H7Z H10Z 2.295(4) . no
H7Z O3Z 1.955(3) 8_656 no
H8Z O1Z 2.682(3) 1_556 no
H8Z C1Z 2.931(3) . no
H8Z O6Z 2.232(3) . no
H8Z O7Z 2.816(8) 1_565 no
H8Z O1Z 2.090(3) . no
H8Z H1Z 2.435(4) 1_556 no
H8Z H1Z 2.305(4) . no
H9Z O2Z 1.945(3) 5_676 no
H9Z O5Z 2.194(3) . no
H9Z H3Z 2.554(4) 5_676 no
H9Z C2Z 2.909(3) 5_676 no
H9Z H2Z 2.284(3) 5_676 no
H9Z H3Z 2.525(4) 5_677 no
H10Z O4Z 2.699(3) 4_465 no
H10Z H7Z 2.295(4) . no
H11Z H12Z 2.357(4) 4_465 no
H11Z C12Z 2.945(4) 4_465 no
H12Z C10Z 2.959(3) 2_655 no
H12Z C11Z 3.089(4) 2_654 no
H12Z H11Z 2.357(4) 2_654 no

loop_
_geom_hbond_atom_site_label_D
_geom_hbond_atom_site_label_H
_geom_hbond_atom_site_label_A
_geom_hbond_distance_DH
_geom_hbond_distance_HA
_geom_hbond_distance_DA
_geom_hbond_angle_DHA
_geom_hbond_site_symmetry_A
_geom_hbond_publ_flag
O1Z H1Z O6Z 0.900(4) 2.027(4) 2.868(3) 155.1(3) 1_554 yes
O2Z H2Z O1Z 0.900(3) 2.196(4) 2.702(3) 115.0(2) . yes
O2Z H2Z O7Z 0.900(3) 2.248(7) 2.613(7) 103.7(3) 1_565 yes
O2Z H2Z O7Z 0.900(3) 2.049(7) 2.889(7) 154.9(3) 5_666 yes
O3Z H3Z O2Z 0.900(3) 2.191(3) 2.717(3) 116.6(2) . yes
O3Z H3Z O4Z 0.900(3) 2.124(4) 2.776(3) 128.6(3) 5_677 yes
O6Z H7Z O3Z 0.900(3) 1.955(3) 2.754(3) 147.0(3) 8_656 yes
O5Z H8Z O1Z 0.900(3) 2.090(3) 2.823(3) 137.9(3) . yes
O5Z H8Z O6Z 0.900(3) 2.232(3) 2.717(3) 113.3(2) . yes
O4Z H9Z O5Z 0.900(3) 2.194(3) 2.702(3) 115.1(2) . yes
O4Z H9Z O2Z 0.900(3) 1.945(3) 2.750(3) 148.0(3) 5_676 yes

loop_
_geom_torsion_atom_site_label_1
_geom_torsion_atom_site_label_2
_geom_torsion_atom_site_label_3
_geom_torsion_atom_site_label_4
_geom_torsion
_geom_torsion_publ_flag
O1Z C1Z C2Z O2Z -0.3(3) no
O1Z C1Z C2Z C3Z -179.90(18) no
C6Z C1Z C2Z O2Z -179.9(2) no
C6Z C1Z C2Z C3Z 0.4(3) no
O1Z C1Z C6Z C5Z 180.0(3) no
C2Z C1Z C6Z C5Z -0.4(4) no
O2Z C2Z C3Z O3Z 0.2(3) no
O2Z C2Z C3Z C4Z 179.9(2) no
C1Z C2Z C3Z O3Z 179.82(18) no
C1Z C2Z C3Z C4Z -0.4(3) no
O3Z C3Z C4Z C5Z -179.9(2) no
C2Z C3Z C4Z C5Z 0.4(3) no
C3Z C4Z C5Z C6Z -0.4(4) no
C4Z C5Z C6Z C1Z 0.4(4) no
O4Z C7Z C8Z O5Z -0.2(3) no
O4Z C7Z C8Z C9Z -179.91(18) no
C12Z C7Z C8Z O5Z -179.9(2) no
C12Z C7Z C8Z C9Z 0.4(3) no
O4Z C7Z C12Z C11Z 180.0(2) no
C8Z C7Z C12Z C11Z -0.4(3) no
O5Z C8Z C9Z O6Z 0.2(3) no
O5Z C8Z C9Z C10Z 179.93(18) no
C7Z C8Z C9Z O6Z 179.84(18) no
C7Z C8Z C9Z C10Z -0.4(2) no
O6Z C9Z C10Z C11Z -179.9(2) no
C8Z C9Z C10Z C11Z 0.4(3) no
C9Z C10Z C11Z C12Z -0.3(3) no
C10Z C11Z C12Z C7Z 0.3(3) no
